data_2235260
loop_
_publ_author_name
'Mohamed, Shaaban K.'
'Abdelhamid, Antar A.'
'Akkurt, Mehmet'
'Fanwick, Phillip E.'
'Maharramov, A. M.'

_publ_section_title
;
 2-((<i>E</i>)-{[4-(Hydroxymethyl)phenyl]imino}methyl)phenol
;
_journal_coeditor_code TK5090
_journal_issue 6
_journal_name_full 'Acta Crystallographica Section E'
_journal_page_first o1618
_journal_paper_doi 10.1107/S1600536812019368
_journal_volume 68
_journal_year 2012
_chemical_formula_iupac 'C14 H13 N O2'
_chemical_formula_moiety 'C14 H13 N O2'
_chemical_formula_sum 'C14 H13 N O2'
_chemical_formula_weight 227.25
_chemical_name_systematic
;
2-((<i>E</i>)-{[4-(Hydroxymethyl)phenyl]imino}methyl)phenol
;
_space_group_IT_number 14
_symmetry_cell_setting monoclinic
_symmetry_space_group_name_Hall '-P 2ybc'
_symmetry_space_group_name_H-M 'P 1 21/c 1'
_atom_sites_solution_hydrogens geom
_atom_sites_solution_primary direct
_atom_sites_solution_secondary difmap
_cell_angle_alpha 90
_cell_angle_beta 104.005(7)
_cell_angle_gamma 90
_cell_formula_units_Z 4
_cell_length_a 19.8172(14)
_cell_length_b 4.72170(10)
_cell_length_c 12.3106(2)
_cell_measurement_reflns_used 11657
_cell_measurement_temperature 150.0(2)
_cell_measurement_theta_max 66
_cell_measurement_theta_min 2
_cell_volume 1117.67(9)
_computing_cell_refinement 'CrystalClear (Rigaku/MSC, 2001)'
_computing_data_collection 'CrystalClear (Rigaku/MSC, 2001)'
_computing_data_reduction 'CrystalClear (Rigaku/MSC, 2001)'
_computing_molecular_graphics 'ORTEP-3 for Windows (Farrugia, 1997) and PLATON (Spek, 2009)'
_computing_publication_material 'WinGX (Farrugia, 1999) and PLATON (Spek, 2009)'
_computing_structure_refinement 'SHELXL97 (Sheldrick, 2008)'
_computing_structure_solution 'SHELXS97 (Sheldrick, 2008)'
_diffrn_ambient_temperature 150.0(2)
_diffrn_measured_fraction_theta_full 0.988
_diffrn_measured_fraction_theta_max 0.988
_diffrn_measurement_device_type 'Rigaku RAPID II'
_diffrn_measurement_method \w
_diffrn_radiation_monochromator 'confocal optics'
_diffrn_radiation_type CuK\a
_diffrn_radiation_wavelength 1.54178
_diffrn_reflns_av_R_equivalents 0.0297
_diffrn_reflns_av_sigmaI/netI 0.0212
_diffrn_reflns_limit_h_max 23
_diffrn_reflns_limit_h_min -23
_diffrn_reflns_limit_k_max 5
_diffrn_reflns_limit_k_min -5
_diffrn_reflns_limit_l_max 14
_diffrn_reflns_limit_l_min -11
_diffrn_reflns_number 10711
_diffrn_reflns_reduction_process
;
;
_diffrn_reflns_theta_full 66.58
_diffrn_reflns_theta_max 66.58
_diffrn_reflns_theta_min 4.60
_exptl_absorpt_coefficient_mu 0.733
_exptl_absorpt_correction_T_max 0.944
_exptl_absorpt_correction_T_min 0.838
_exptl_absorpt_correction_type multi-scan
_exptl_absorpt_process_details '(CrystalClear; Rigaku/MSC, 2001)'
_exptl_crystal_colour yellow
_exptl_crystal_density_diffrn 1.351
_exptl_crystal_density_method 'Not Measured'
_exptl_crystal_description plate
_exptl_crystal_F_000 480
_exptl_crystal_size_max 0.25
_exptl_crystal_size_mid 0.20
_exptl_crystal_size_min 0.08
_refine_diff_density_max 0.233
_refine_diff_density_min -0.182
_refine_ls_extinction_coef 0.0077(8)
_refine_ls_extinction_expression FC^*^=KFC[1+0.001XFC^2^\L^3^/SIN(2\Q)]^-1/4^
_refine_ls_extinction_method 'SHELXL97 (Sheldrick, 2008)'
_refine_ls_goodness_of_fit_ref 1.135
_refine_ls_hydrogen_treatment mixed
_refine_ls_matrix_type full
_refine_ls_number_parameters 163
_refine_ls_number_reflns 1958
_refine_ls_number_restraints 0
_refine_ls_restrained_S_all 1.135
_refine_ls_R_factor_all 0.0424
_refine_ls_R_factor_gt 0.0369
_refine_ls_shift/su_max 0.000
_refine_ls_shift/su_mean 0.000
_refine_ls_structure_factor_coef Fsqd
_refine_ls_weighting_details 'calc w=1/[\s^2^(Fo^2^)+(0.0585P)^2^+0.1700P] where P=(Fo^2^+2Fc^2^)/3'
_refine_ls_weighting_scheme calc
_refine_ls_wR_factor_gt 0.1003
_refine_ls_wR_factor_ref 0.1073
_reflns_number_gt 1641
_reflns_number_total 1958
_reflns_threshold_expression I>2\s(I)
_cod_data_source_file tk5090.cif
_cod_data_source_block I
_cod_original_sg_symbol_H-M 'P 21/c'
_cod_database_code 2235260
_cod_database_fobs_code 2235260

loop_
_symmetry_equiv_pos_site_id
_symmetry_equiv_pos_as_xyz
1 x,y,z
2 -x,1/2+y,1/2-z
3 -x,-y,-z
4 x,1/2-y,1/2+z

loop_
_atom_site_aniso_label
_atom_site_aniso_U_11
_atom_site_aniso_U_22
_atom_site_aniso_U_33
_atom_site_aniso_U_12
_atom_site_aniso_U_13
_atom_site_aniso_U_23
O1 0.0382(6) 0.0280(5) 0.0374(6) 0.0013(4) 0.0182(4) 0.0000(4)
O2 0.0522(7) 0.0451(7) 0.0276(6) 0.0127(5) 0.0147(5) 0.0002(5)
N1 0.0276(6) 0.0231(6) 0.0285(6) -0.0012(4) 0.0104(5) -0.0012(4)
C1 0.0317(7) 0.0239(7) 0.0317(7) -0.0005(5) 0.0113(6) 0.0021(5)
C2 0.0270(7) 0.0198(6) 0.0305(7) -0.0041(5) 0.0102(6) 0.0012(5)
C3 0.0331(7) 0.0266(7) 0.0255(7) -0.0008(5) 0.0105(6) -0.0023(5)
C4 0.0301(7) 0.0283(7) 0.0248(7) 0.0021(5) 0.0059(6) 0.0010(5)
C5 0.0272(7) 0.0209(6) 0.0275(7) -0.0034(5) 0.0110(6) -0.0013(5)
C6 0.0354(7) 0.0264(7) 0.0236(7) -0.0019(5) 0.0102(6) -0.0013(5)
C7 0.0319(7) 0.0256(7) 0.0277(7) -0.0006(6) 0.0054(6) 0.0025(5)
C8 0.0289(7) 0.0235(7) 0.0263(7) -0.0042(5) 0.0101(6) -0.0025(5)
C9 0.0265(7) 0.0212(6) 0.0323(7) -0.0041(5) 0.0116(6) -0.0025(5)
C10 0.0303(7) 0.0279(7) 0.0315(7) -0.0024(5) 0.0090(6) -0.0015(6)
C11 0.0291(7) 0.0275(7) 0.0451(9) 0.0001(6) 0.0085(6) 0.0008(6)
C12 0.0326(8) 0.0302(8) 0.0528(10) 0.0022(6) 0.0189(7) -0.0049(7)
C13 0.0445(8) 0.0356(8) 0.0383(8) 0.0005(7) 0.0213(7) -0.0063(7)
C14 0.0329(7) 0.0283(7) 0.0311(7) -0.0018(5) 0.0130(6) -0.0010(6)

loop_
_atom_site_type_symbol
_atom_site_label
_atom_site_fract_x
_atom_site_fract_y
_atom_site_fract_z
_atom_site_U_iso_or_equiv
_atom_site_thermal_displace_type
_atom_site_calc_flag
_atom_site_refinement_flags
_atom_site_occupancy
O O1 0.46733(5) 0.1618(2) 0.25819(8) 0.0330(3) Uani d . 1.000
O O2 0.19567(6) 1.2380(2) 0.56950(8) 0.0408(4) Uani d . 1.000
N N1 0.24780(5) 0.9636(2) 0.42590(9) 0.0258(3) Uani d . 1.000
C C1 0.44786(7) 0.1429(3) 0.36158(11) 0.0285(4) Uani d . 1.000
C C2 0.39457(6) 0.3581(3) 0.37420(11) 0.0252(4) Uani d . 1.000
C C3 0.34633(7) 0.4685(3) 0.28219(11) 0.0278(4) Uani d . 1.000
C C4 0.29742(7) 0.6676(3) 0.29556(11) 0.0279(4) Uani d . 1.000
C C5 0.29508(6) 0.7592(3) 0.40265(11) 0.0245(4) Uani d . 1.000
C C6 0.34194(7) 0.6431(3) 0.49448(11) 0.0279(4) Uani d . 1.000
C C7 0.39100(7) 0.4468(3) 0.48021(11) 0.0287(4) Uani d . 1.000
C C8 0.20820(6) 1.1083(3) 0.34759(11) 0.0257(4) Uani d . 1.000
C C9 0.15921(6) 1.3145(3) 0.37087(11) 0.0259(4) Uani d . 1.000
C C10 0.11604(6) 1.4634(3) 0.28242(11) 0.0296(4) Uani d . 1.000
C C11 0.06849(7) 1.6600(3) 0.30125(13) 0.0340(4) Uani d . 1.000
C C12 0.06377(7) 1.7098(3) 0.41032(13) 0.0371(5) Uani d . 1.000
C C13 0.10585(7) 1.5687(3) 0.49924(12) 0.0375(5) Uani d . 1.000
C C14 0.15422(7) 1.3713(3) 0.48079(11) 0.0299(4) Uani d . 1.000
H H1 0.4926(14) 0.330(5) 0.259(2) 0.099(8) Uiso d . 1.000
H H1A 0.48990 0.16730 0.42350 0.0340 Uiso c R 1.000
H H1B 0.42910 -0.04890 0.36840 0.0340 Uiso c R 1.000
H H2 0.2230(10) 1.115(5) 0.5393(17) 0.071(6) Uiso d . 1.000
H H3 0.34690 0.40630 0.20900 0.0330 Uiso c R 1.000
H H4 0.26540 0.74190 0.23170 0.0330 Uiso c R 1.000
H H6 0.34030 0.69910 0.56790 0.0340 Uiso c R 1.000
H H7 0.42280 0.37140 0.54410 0.0340 Uiso c R 1.000
H H8 0.21100 1.07970 0.27240 0.0310 Uiso c R 1.000
H H10 0.11950 1.42860 0.20800 0.0360 Uiso c R 1.000
H H11 0.03950 1.75950 0.24050 0.0410 Uiso c R 1.000
H H12 0.03090 1.84360 0.42380 0.0440 Uiso c R 1.000
H H13 0.10190 1.60590 0.57330 0.0450 Uiso c R 1.000

loop_
_atom_type_symbol
_atom_type_description
_atom_type_scat_dispersion_real
_atom_type_scat_dispersion_imag
_atom_type_scat_source
C C 0.0181 0.0091 ' International Tables Vol C Tables 4.2.6.8 and 6.1.1.4'
H H 0.0000 0.0000 ' International Tables Vol C Tables 4.2.6.8 and 6.1.1.4'
N N 0.0311 0.0180 ' International Tables Vol C Tables 4.2.6.8 and 6.1.1.4'
O O 0.0492 0.0322 ' International Tables Vol C Tables 4.2.6.8 and 6.1.1.4'

loop_
_geom_angle_atom_site_label_1
_geom_angle_atom_site_label_2
_geom_angle_atom_site_label_3
_geom_angle
_geom_angle_publ_flag
C1 O1 H1 107.7(15) no
C14 O2 H2 105.4(13) no
C5 N1 C8 121.56(11) no
O1 C1 C2 113.65(11) no
C1 C2 C7 119.92(12) no
C3 C2 C7 118.02(12) no
C1 C2 C3 122.03(12) no
C2 C3 C4 121.19(12) no
C3 C4 C5 120.29(12) no
N1 C5 C4 124.99(12) no
C4 C5 C6 118.46(12) no
N1 C5 C6 116.56(12) no
C5 C6 C7 120.80(12) no
C2 C7 C6 121.20(12) no
N1 C8 C9 121.70(12) no
C10 C9 C14 118.72(12) no
C8 C9 C10 119.68(12) no
C8 C9 C14 121.60(12) no
C9 C10 C11 121.33(13) no
C10 C11 C12 118.97(13) no
C11 C12 C13 121.15(13) no
C12 C13 C14 120.12(13) no
C9 C14 C13 119.70(13) no
O2 C14 C9 121.19(12) no
O2 C14 C13 119.12(12) no
O1 C1 H1A 109.00 no
O1 C1 H1B 109.00 no
C2 C1 H1A 109.00 no
C2 C1 H1B 109.00 no
H1A C1 H1B 108.00 no
C2 C3 H3 119.00 no
C4 C3 H3 119.00 no
C3 C4 H4 120.00 no
C5 C4 H4 120.00 no
C5 C6 H6 120.00 no
C7 C6 H6 120.00 no
C2 C7 H7 119.00 no
C6 C7 H7 119.00 no
N1 C8 H8 119.00 no
C9 C8 H8 119.00 no
C9 C10 H10 119.00 no
C11 C10 H10 119.00 no
C10 C11 H11 120.00 no
C12 C11 H11 121.00 no
C11 C12 H12 119.00 no
C13 C12 H12 119.00 no
C12 C13 H13 120.00 no
C14 C13 H13 120.00 no

loop_
_geom_bond_atom_site_label_1
_geom_bond_atom_site_label_2
_geom_bond_distance
_geom_bond_publ_flag
O1 C1 1.4193(17) no
O2 C14 1.3525(17) no
O1 H1 0.94(3) no
O2 H2 0.93(2) no
N1 C5 1.4216(17) no
N1 C8 1.2829(17) no
C1 C2 1.5004(19) no
C2 C7 1.3886(19) no
C2 C3 1.3945(19) no
C3 C4 1.388(2) no
C4 C5 1.3989(19) no
C5 C6 1.3902(19) no
C6 C7 1.385(2) no
C8 C9 1.4516(19) no
C9 C14 1.4063(19) no
C9 C10 1.4003(19) no
C10 C11 1.382(2) no
C11 C12 1.388(2) no
C12 C13 1.377(2) no
C13 C14 1.395(2) no
C1 H1A 0.9900 no
C1 H1B 0.9900 no
C3 H3 0.9500 no
C4 H4 0.9500 no
C6 H6 0.9500 no
C7 H7 0.9500 no
C8 H8 0.9500 no
C10 H10 0.9500 no
C11 H11 0.9500 no
C12 H12 0.9500 no
C13 H13 0.9500 no

loop_
_geom_hbond_atom_site_label_D
_geom_hbond_atom_site_label_H
_geom_hbond_atom_site_label_A
_geom_hbond_site_symmetry_A
_geom_hbond_distance_DH
_geom_hbond_distance_HA
_geom_hbond_distance_DA
_geom_hbond_angle_DHA
_geom_hbond_publ_flag
O1 H1 O1 2_655 0.94(3) 1.79(2) 2.7235(14) 172(2) yes
O2 H2 N1 . 0.93(2) 1.74(2) 2.5990(15) 151.7(19) yes
C7 H7 O1 4_555 0.95 2.57 3.4288(16) 150 yes
C8 H8 O2 4_574 0.95 2.59 3.4492(16) 151 yes
C1 H1B Cg1 1_545 0.99 2.56 3.5050(15) 160 yes

loop_
_geom_torsion_atom_site_label_1
_geom_torsion_atom_site_label_2
_geom_torsion_atom_site_label_3
_geom_torsion_atom_site_label_4
_geom_torsion
_geom_torsion_publ_flag
C5 N1 C8 C9 179.17(12) no
C8 N1 C5 C4 -8.8(2) no
C8 N1 C5 C6 171.49(12) no
O1 C1 C2 C7 -153.49(12) no
O1 C1 C2 C3 28.42(18) no
C3 C2 C7 C6 -1.2(2) no
C1 C2 C3 C4 -179.98(14) no
C1 C2 C7 C6 -179.38(13) no
C7 C2 C3 C4 1.9(2) no
C2 C3 C4 C5 -0.8(2) no
C3 C4 C5 C6 -1.0(2) no
C3 C4 C5 N1 179.32(13) no
C4 C5 C6 C7 1.7(2) no
N1 C5 C6 C7 -178.61(12) no
C5 C6 C7 C2 -0.6(2) no
N1 C8 C9 C10 -178.71(12) no
N1 C8 C9 C14 1.8(2) no
C8 C9 C10 C11 179.61(13) no
C14 C9 C10 C11 -0.9(2) no
C8 C9 C14 O2 0.9(2) no
C8 C9 C14 C13 -179.25(13) no
C10 C9 C14 O2 -178.60(12) no
C10 C9 C14 C13 1.3(2) no
C9 C10 C11 C12 0.0(2) no
C10 C11 C12 C13 0.5(2) no
C11 C12 C13 C14 -0.1(2) no
C12 C13 C14 O2 179.11(13) no
C12 C13 C14 C9 -0.8(2) no

loop_
_cod_related_entry_id
_cod_related_entry_database
_cod_related_entry_code
1 ChemSpider 30657826
